data_7242680
loop_
_publ_author_name
'Xue, Yun-Shan'
'Ding, Ji'
'Sun, Dan-Ling'
'Cheng, Wei-Wei'
'Chen, Xuan-Rong'
'Huang, Xing-Cai'
'Wang, Jun'

_publ_section_title
;
 3D Ln-MOFs as multi-responsive luminescent probes for efficient sensing
 of Fe3+, Cr2O72&#x2212;, and antibiotics in aqueous solution
;
_journal_issue 21
_journal_name_full CrystEngComm
_journal_page_first 3838
_journal_page_last 3848
_journal_paper_doi 10.1039/D1CE00399B
_journal_volume 23
_journal_year 2021
_chemical_formula_moiety '0.25(C176 H184 Ce8 N16 O72), C3 H7 N O, H2 O'
_chemical_formula_sum 'C47 H55 Ce2 N5 O20'
_chemical_formula_weight 1290.20
_space_group_crystal_system monoclinic
_space_group_IT_number 15
_space_group_name_Hall '-C 2yc'
_space_group_name_H-M_alt 'C 1 2/c 1'
_atom_sites_solution_hydrogens mixed
_atom_sites_solution_primary iterative
_audit_creation_date 2020-07-30
_audit_creation_method
;
Olex2 1.2-beta
(compiled 2018.05.29 svn.r3508 for OlexSys, GUI svn.r5506)
;
_audit_update_record
;
2021-03-19 deposited with the CCDC.	2021-04-20 downloaded from the CCDC.
;
_cell_angle_alpha 90
_cell_angle_beta 100.1739(14)
_cell_angle_gamma 90
_cell_formula_units_Z 4
_cell_length_a 28.6190(12)
_cell_length_b 14.2049(5)
_cell_length_c 14.1485(6)
_cell_measurement_reflns_used 9966
_cell_measurement_temperature 150(2)
_cell_measurement_theta_max 26.42
_cell_measurement_theta_min 2.26
_cell_volume 5661.4(4)
_computing_cell_refinement 'SAINT v8.37A (Bruker, 2015)'
_computing_data_reduction 'SAINT v8.37A (Bruker, 2015)'
_computing_molecular_graphics 'Olex2 (Dolomanov et al., 2009)'
_computing_publication_material 'Olex2 (Dolomanov et al., 2009)'
_computing_structure_refinement 'ShelXL (Sheldrick, 2015)'
_computing_structure_solution
;
Superflip (Palatinus & Chapuis, 2007;Palatinus & van der Lee, 2008;
Palatinus et al., 2012)
;
_diffrn_ambient_temperature 150.01
_diffrn_measured_fraction_theta_full 0.999
_diffrn_measured_fraction_theta_max 0.999
_diffrn_measurement_device_type 'Bruker APEX-II CCD'
_diffrn_measurement_method '\f and \w scans'
_diffrn_radiation_type MoK\a
_diffrn_radiation_wavelength 0.71073
_diffrn_reflns_av_R_equivalents 0.0378
_diffrn_reflns_av_unetI/netI 0.0231
_diffrn_reflns_Laue_measured_fraction_full 0.999
_diffrn_reflns_Laue_measured_fraction_max 0.999
_diffrn_reflns_limit_h_max 35
_diffrn_reflns_limit_h_min -35
_diffrn_reflns_limit_k_max 17
_diffrn_reflns_limit_k_min -17
_diffrn_reflns_limit_l_max 17
_diffrn_reflns_limit_l_min -17
_diffrn_reflns_number 37048
_diffrn_reflns_point_group_measured_fraction_full 0.999
_diffrn_reflns_point_group_measured_fraction_max 0.999
_diffrn_reflns_theta_full 25.242
_diffrn_reflns_theta_max 26.019
_diffrn_reflns_theta_min 2.256
_diffrn_standards_number 0
_exptl_absorpt_coefficient_mu 1.662
_exptl_absorpt_correction_T_max 0.7454
_exptl_absorpt_correction_T_min 0.6316
_exptl_absorpt_correction_type multi-scan
_exptl_absorpt_process_details
;
SADABS-2016/2 (Bruker,2016/2) was used for absorption correction.
wR2(int) was 0.0874 before and 0.0547 after correction.
The Ratio of minimum to maximum transmission is 0.8473.
The \l/2 correction factor is Not present.
;
_exptl_crystal_density_diffrn 1.514
_exptl_crystal_description block
_exptl_crystal_F_000 2592
_exptl_crystal_size_max 0.25
_exptl_crystal_size_mid 0.21
_exptl_crystal_size_min 0.13
_refine_diff_density_max 1.598
_refine_diff_density_min -0.778
_refine_diff_density_rms 0.139
_refine_ls_extinction_method none
_refine_ls_goodness_of_fit_ref 1.233
_refine_ls_hydrogen_treatment constr
_refine_ls_matrix_type full
_refine_ls_number_parameters 463
_refine_ls_number_reflns 5585
_refine_ls_number_restraints 517
_refine_ls_restrained_S_all 1.220
_refine_ls_R_factor_all 0.0464
_refine_ls_R_factor_gt 0.0419
_refine_ls_shift/su_max 0.001
_refine_ls_shift/su_mean 0.000
_refine_ls_structure_factor_coef Fsqd
_refine_ls_weighting_details 'w=1/[\s^2^(Fo^2^)+(0.0098P)^2^+98.4410P] where P=(Fo^2^+2Fc^2^)/3'
_refine_ls_weighting_scheme calc
_refine_ls_wR_factor_gt 0.1000
_refine_ls_wR_factor_ref 0.1019
_reflns_Friedel_coverage 0.000
_reflns_number_gt 5124
_reflns_number_total 5585
_reflns_threshold_expression 'I > 2\s(I)'
_cod_data_source_file d1ce00399b2.cif
_cod_data_source_block mo_1210_2_0m
_cod_depositor_comments 'Adding full bibliography for 7242680--7242686.cif.'
_cod_database_code 7242680
_shelx_shelxl_version_number 2018/3
_shelx_space_group_comment
;
The symmetry employed for this shelxl refinement is uniquely defined
by the following loop, which should always be used as a source of
symmetry information in preference to the above space-group names.
They are only intended as comments.
;
_shelx_estimated_absorpt_t_max 0.813
_shelx_estimated_absorpt_t_min 0.681
_olex2_refinement_description
;
1. Fixed Uiso
 At 1.2 times of:
  All C(H) groups, All C(H,H) groups
 At 1.5 times of:
  All C(H,H,H) groups, All O(H,H) groups
2. Restrained distances
 Ce1-O9 = Ce1-O11
 2.5 with sigma of 0.01
 O9-C19 = O11-C26
 1.2 with sigma of 0.01
 N2-C19 = N4-C26 = N4-C27 = N2-C20 = N4-C28 = N2-C21
 1.48 with sigma of 0.01
 C19-C20
 2.5 with sigma of 0.02
 C19-C21
 2.5 with sigma of 0.02
 C21-C20
 2.5 with sigma of 0.02
 C28-C27
 2.5 with sigma of 0.02
 C26-C27
 2.5 with sigma of 0.02
 C26-C28
 2.5 with sigma of 0.02
 O11-C26
 1.2 with sigma of 0.005
 N4-C26
 1.48 with sigma of 0.01
 Ce1-C26
 3.4 with sigma of 0.02
 O11-N4
 2.3 with sigma of 0.01
 Ce1-O3A = Ce1-O3
 2.4 with sigma of 0.01
 O3-C18 = O3A-C18A
 1.2 with sigma of 0.01
 N1-C18 = N1A-C18A = N1A-C22A = N1-C22 = N1-C17 = N1A-C17A
 1.48 with sigma of 0.01
 C18A-C22A
 2.5 with sigma of 0.02
 C22A-C17A
 2.5 with sigma of 0.02
 C17A-C18A
 2.5 with sigma of 0.02
 C18-C22
 2.5 with sigma of 0.02
 C22-C17
 2.5 with sigma of 0.02
 C17-C18
 2.5 with sigma of 0.02
3. Restrained planarity
 O9, N2, C19, C20, C21
 with sigma of 0.01
 O11, N4, C26, C27, C28
 with sigma of 0.01
4. Rigid bond restraints
 C25, N3, C24
 with sigma for 1-2 distances of 0.01 and sigma for 1-3 distances of 0.02
5. Uiso/Uaniso restraints and constraints
C21 \\sim N2 \\sim C20: within 2A with sigma of 0.01 and sigma for terminal
atoms of 0.02
O9 \\sim N2 \\sim C19 \\sim C20 \\sim C21 \\sim O11 \\sim N4 \\sim C26 \\sim
C27 \\sim C28: within 2A with sigma of 0.01 and sigma for terminal atoms of 0.02
O3 \\sim N1 \\sim C17 \\sim C18 \\sim C22 \\sim O3A \\sim N1A \\sim C17A \\sim
C18A \\sim C22A: within 2A with sigma of 0.01 and sigma for terminal atoms of
0.02
Uanis(C23) \\sim Ueq, Uanis(O10) \\sim Ueq, Uanis(C24) \\sim Ueq, Uanis(C18)
\\sim Ueq, Uanis(C17) \\sim Ueq: with sigma of 0.01 and sigma for terminal
atoms of 0.02
Uanis(C21) \\sim Ueq: with sigma of 0.01 and sigma for terminal atoms of 0.02
Uanis(O9) \\sim Ueq, Uanis(N2) \\sim Ueq, Uanis(C19) \\sim Ueq, Uanis(C20)
\\sim Ueq, Uanis(C21) \\sim Ueq, Uanis(O11) \\sim Ueq, Uanis(N4) \\sim Ueq,
Uanis(C26) \\sim Ueq, Uanis(C27) \\sim Ueq, Uanis(C28) \\sim Ueq: with sigma of
0.01 and sigma for terminal atoms of 0.02
Uanis(O12) \\sim Ueq: with sigma of 0.01 and sigma for terminal atoms of 0.02
Uanis(O3) \\sim Ueq, Uanis(N1) \\sim Ueq, Uanis(C17) \\sim Ueq, Uanis(C18)
\\sim Ueq, Uanis(C22) \\sim Ueq, Uanis(O3A) \\sim Ueq, Uanis(N1A) \\sim Ueq,
Uanis(C17A) \\sim Ueq, Uanis(C18A) \\sim Ueq, Uanis(C22A) \\sim Ueq: with sigma
of 0.01 and sigma for terminal atoms of 0.02
6. Rigid body (RIGU) restrains
 O9, N2, C19, C20, C21, O11, N4, C26, C27, C28
 with sigma for 1-2 distances of 0.01 and sigma for 1-3 distances of 0.01
 O3, N1, C17, C18, C22, O3A, N1A, C17A, C18A, C22A
 with sigma for 1-2 distances of 0.01 and sigma for 1-3 distances of 0.01
7. Others
 Sof(O11)=Sof(N4)=Sof(C26)=Sof(H26)=Sof(C27)=Sof(H27A)=Sof(H27B)=Sof(H27C)=
 Sof(C28)=Sof(H28A)=Sof(H28B)=Sof(H28C)=1-FVAR(1)
 Sof(O9)=Sof(N2)=Sof(C19)=Sof(H19)=Sof(C20)=Sof(H20A)=Sof(H20B)=Sof(H20C)=
 Sof(C21)=Sof(H21A)=Sof(H21B)=Sof(H21C)=FVAR(1)
 Sof(O3A)=Sof(N1A)=Sof(C17A)=Sof(H17D)=Sof(H17E)=Sof(H17F)=Sof(C18A)=Sof(H18A)=
 Sof(C22A)=Sof(H22D)=Sof(H22E)=Sof(H22F)=1-FVAR(2)
 Sof(O3)=Sof(N1)=Sof(C17)=Sof(H17A)=Sof(H17B)=Sof(H17C)=Sof(C18)=Sof(H18)=
 Sof(C22)=Sof(H22A)=Sof(H22B)=Sof(H22C)=FVAR(2)
 Fixed Sof: N3(0.5) O10(0.5) C23(0.5) H23(0.5) C24(0.5) H24A(0.5) H24B(0.5)
 H24C(0.5) C25(0.5) H25A(0.5) H25B(0.5) H25C(0.5) O12(0.5) H12A(0.5) H12B(0.5)
8.a Riding coordinates:
 O12(H12A,H12B)
8.b Secondary CH2 refined with riding coordinates:
 C14(H14A,H14B)
8.c Aromatic/amide H refined with riding coordinates:
 C1(H1), C2(H2), C7(H7), C9(H9), C10(H10), C15(H15), C16(H16), C18(H18),
 C19(H19), C23(H23), C26(H26), C18A(H18A)
8.d Idealised Me refined as rotating group:
 C17(H17A,H17B,H17C), C20(H20A,H20B,H20C), C21(H21A,H21B,H21C), C22(H22A,H22B,
 H22C), C24(H24A,H24B,H24C), C25(H25A,H25B,H25C), C27(H27A,H27B,H27C), C28(H28A,
 H28B,H28C), C17A(H17D,H17E,H17F), C22A(H22D,H22E,H22F)
;
_olex2_submission_special_instructions 'No special instructions were received'

loop_
_space_group_symop_operation_xyz
'x, y, z'
'-x, y, -z+1/2'
'x+1/2, y+1/2, z'
'-x+1/2, y+1/2, -z+1/2'
'-x, -y, -z'
'x, -y, z-1/2'
'-x+1/2, -y+1/2, -z'
'x+1/2, -y+1/2, z-1/2'

loop_
_atom_site_label
_atom_site_type_symbol
_atom_site_fract_x
_atom_site_fract_y
_atom_site_fract_z
_atom_site_U_iso_or_equiv
_atom_site_adp_type
_atom_site_occupancy
_atom_site_site_symmetry_order
_atom_site_calc_flag
_atom_site_refinement_flags_posn
_atom_site_refinement_flags_adp
_atom_site_refinement_flags_occupancy
_atom_site_disorder_assembly
_atom_site_disorder_group
Ce1 Ce 0.31969(2) 0.21522(2) 0.54370(2) 0.01101(9) Uani 1 1 d D . . . .
O1 O 0.60200(14) 0.1861(3) 0.0019(3) 0.0304(10) Uani 1 1 d . . . . .
O2 O 0.30171(13) 0.2708(3) 0.3763(3) 0.0196(8) Uani 1 1 d . . . . .
O3 O 0.3557(4) 0.2903(10) 0.6960(6) 0.035(2) Uani 0.704(10) 1 d D U P A 1
O4 O 0.26619(12) 0.6487(2) 0.0405(3) 0.0165(7) Uani 1 1 d . . . . .
O5 O 0.20255(12) 0.5680(3) 0.0600(3) 0.0222(8) Uani 1 1 d . . . . .
O6 O 0.39776(13) 0.4173(3) 0.1467(3) 0.0229(9) Uani 1 1 d . . . . .
O7 O 0.22894(13) 0.3328(3) 0.3350(3) 0.0239(9) Uani 1 1 d . . . . .
O8 O 0.61429(14) 0.3382(3) -0.0130(3) 0.0259(9) Uani 1 1 d . . . . .
C1 C 0.4797(3) 0.2303(5) 0.1159(7) 0.052(2) Uani 1 1 d . . . . .
H1 H 0.463196 0.178326 0.136534 0.062 Uiso 1 1 calc R . . . .
C2 C 0.5194(2) 0.2149(5) 0.0739(6) 0.0437(19) Uani 1 1 d . . . . .
H2 H 0.529204 0.152377 0.063616 0.052 Uiso 1 1 calc R . . . .
C3 C 0.58985(18) 0.2716(4) 0.0084(4) 0.0208(12) Uani 1 1 d . . . . .
C4 C 0.27787(18) 0.5066(4) 0.1325(4) 0.0148(10) Uani 1 1 d . . . . .
C5 C 0.27143(18) 0.3243(4) 0.3265(4) 0.0159(10) Uani 1 1 d . . . . .
O9 O 0.3605(3) 0.0851(5) 0.6502(5) 0.0282(17) Uani 0.657(8) 1 d D U P A 1
C6 C 0.24688(18) 0.5783(4) 0.0750(4) 0.0156(10) Uani 1 1 d . . . . .
C7 C 0.32451(18) 0.4956(4) 0.1177(4) 0.0156(10) Uani 1 1 d . . . . .
H7 H 0.336810 0.534903 0.073567 0.019 Uiso 1 1 calc R . . . .
C8 C 0.28912(17) 0.3841(4) 0.2515(4) 0.0149(10) Uani 1 1 d . . . . .
C9 C 0.25987(17) 0.4493(4) 0.1977(4) 0.0149(10) Uani 1 1 d . . . . .
H9 H 0.227644 0.455005 0.205081 0.018 Uiso 1 1 calc R . . . .
C10 C 0.33567(18) 0.3713(4) 0.2364(4) 0.0162(10) Uani 1 1 d . . . . .
H10 H 0.355498 0.325491 0.272337 0.019 Uiso 1 1 calc R . . . .
C11 C 0.35273(18) 0.4260(4) 0.1686(4) 0.0168(11) Uani 1 1 d . . . . .
C12 C 0.54489(19) 0.2906(4) 0.0471(4) 0.0250(12) Uani 1 1 d . . . . .
C13 C 0.4640(2) 0.3212(5) 0.1277(5) 0.0326(15) Uani 1 1 d . . . . .
C14 C 0.4220(2) 0.3324(5) 0.1782(5) 0.0381(17) Uani 1 1 d . . . . .
H14A H 0.400208 0.278108 0.163185 0.046 Uiso 1 1 calc R . . . .
H14B H 0.432950 0.334408 0.248525 0.046 Uiso 1 1 calc R . . . .
C15 C 0.5294(2) 0.3804(4) 0.0590(5) 0.0286(14) Uani 1 1 d . . . . .
H15 H 0.546080 0.432466 0.039032 0.034 Uiso 1 1 calc R . . . .
N1 N 0.3761(3) 0.3806(7) 0.8294(6) 0.050(2) Uani 0.704(10) 1 d D U P A 1
C16 C 0.4891(2) 0.3961(4) 0.1004(5) 0.0328(15) Uani 1 1 d . . . . .
H16 H 0.479016 0.458612 0.109606 0.039 Uiso 1 1 calc R . . . .
N2 N 0.3861(2) 0.0096(5) 0.7972(6) 0.0425(19) Uani 0.657(8) 1 d D U P A 1
C17 C 0.4222(4) 0.4038(12) 0.8065(9) 0.058(3) Uani 0.704(10) 1 d D U P A 1
H17A H 0.447239 0.376934 0.855319 0.087 Uiso 0.704(10) 1 calc GR . P A 1
H17B H 0.425869 0.472415 0.805325 0.087 Uiso 0.704(10) 1 calc GR . P A 1
H17C H 0.424758 0.377897 0.743414 0.087 Uiso 0.704(10) 1 calc GR . P A 1
C18 C 0.3439(4) 0.3251(8) 0.7641(6) 0.044(2) Uani 0.704(10) 1 d D U P A 1
H18 H 0.312494 0.315793 0.775408 0.053 Uiso 0.704(10) 1 calc R . P A 1
C19 C 0.3730(2) 0.0875(7) 0.7353(6) 0.038(2) Uani 0.657(8) 1 d D U P A 1
H19 H 0.374325 0.147859 0.764661 0.046 Uiso 0.657(8) 1 calc R . P A 1
N3 N 0.2808(4) -0.1673(8) 0.5442(8) 0.036(3) Uani 0.5 1 d . U P B -1
C20 C 0.4009(4) 0.0253(8) 0.8998(6) 0.049(3) Uani 0.657(8) 1 d D U P A 1
H20A H 0.435382 0.034669 0.914253 0.074 Uiso 0.657(8) 1 calc GR . P A 1
H20B H 0.392391 -0.029485 0.935212 0.074 Uiso 0.657(8) 1 calc GR . P A 1
H20C H 0.384966 0.081390 0.918998 0.074 Uiso 0.657(8) 1 calc GR . P A 1
O10 O 0.3371(4) -0.2048(8) 0.4498(9) 0.060(3) Uani 0.5 1 d . U P B -1
C21 C 0.3855(5) -0.0858(7) 0.7606(9) 0.061(3) Uani 0.657(8) 1 d D U P A 1
H21A H 0.361419 -0.122541 0.785655 0.092 Uiso 0.657(8) 1 calc GR . P A 1
H21B H 0.416765 -0.114749 0.781124 0.092 Uiso 0.657(8) 1 calc GR . P A 1
H21C H 0.378001 -0.084670 0.690297 0.092 Uiso 0.657(8) 1 calc GR . P A 1
C22 C 0.3587(5) 0.4268(10) 0.9089(7) 0.065(3) Uani 0.704(10) 1 d D U P A 1
H22A H 0.376998 0.404810 0.970057 0.097 Uiso 0.704(10) 1 calc GR . P A 1
H22B H 0.325075 0.411363 0.906074 0.097 Uiso 0.704(10) 1 calc GR . P A 1
H22C H 0.362264 0.495122 0.903868 0.097 Uiso 0.704(10) 1 calc GR . P A 1
C23 C 0.3215(5) -0.1509(10) 0.5043(10) 0.037(3) Uani 0.5 1 d . U P B -1
H23 H 0.338219 -0.093815 0.520661 0.044 Uiso 0.5 1 calc R . P B -1
C24 C 0.2649(6) -0.1001(12) 0.6091(12) 0.049(4) Uani 0.5 1 d . U P B -1
H24A H 0.286364 -0.045827 0.617536 0.073 Uiso 0.5 1 calc GR . P B -1
H24B H 0.264777 -0.130094 0.671378 0.073 Uiso 0.5 1 calc GR . P B -1
H24C H 0.232685 -0.078924 0.581987 0.073 Uiso 0.5 1 calc GR . P B -1
C25 C 0.253(2) -0.262(3) 0.508(5) 0.066(9) Uani 0.5 1 d . U P B -1
H25A H 0.225680 -0.246185 0.458566 0.099 Uiso 0.5 1 calc GR . P B -1
H25B H 0.242754 -0.293127 0.561708 0.099 Uiso 0.5 1 calc GR . P B -1
H25C H 0.274579 -0.303406 0.479952 0.099 Uiso 0.5 1 calc GR . P B -1
O11 O 0.3515(6) 0.0682(9) 0.6221(10) 0.041(3) Uani 0.343(8) 1 d D U P A 2
N4 N 0.3578(5) -0.0581(8) 0.7217(9) 0.044(3) Uani 0.343(8) 1 d D U P A 2
C26 C 0.3705(5) 0.0380(9) 0.6980(10) 0.043(3) Uani 0.343(8) 1 d D U P A 2
H26 H 0.392719 0.074413 0.740776 0.051 Uiso 0.343(8) 1 calc R . P A 2
C27 C 0.3802(8) -0.0984(16) 0.8139(12) 0.060(5) Uani 0.343(8) 1 d D U P A 2
H27A H 0.414059 -0.082123 0.826404 0.091 Uiso 0.343(8) 1 calc GR . P A 2
H27B H 0.376703 -0.166991 0.811641 0.091 Uiso 0.343(8) 1 calc GR . P A 2
H27C H 0.365018 -0.072944 0.865232 0.091 Uiso 0.343(8) 1 calc GR . P A 2
C28 C 0.3237(9) -0.1123(17) 0.6552(18) 0.092(8) Uani 0.343(8) 1 d D U P A 2
H28A H 0.301478 -0.069500 0.615796 0.138 Uiso 0.343(8) 1 calc GR . P A 2
H28B H 0.306097 -0.154285 0.691362 0.138 Uiso 0.343(8) 1 calc GR . P A 2
H28C H 0.340459 -0.149884 0.613672 0.138 Uiso 0.343(8) 1 calc GR . P A 2
O12 O 0.4253(7) 0.0186(15) 0.9953(12) 0.129(7) Uani 0.5 1 d . U P C 3
H12A H 0.443510 0.036620 0.955605 0.194 Uiso 0.5 1 d R . P C 3
H12B H 0.415460 0.067709 1.022985 0.194 Uiso 0.5 1 d R . P C 3
O3A O 0.3615(12) 0.278(3) 0.6940(12) 0.043(3) Uani 0.296(10) 1 d D U P A 2
N1A N 0.3794(8) 0.3326(17) 0.8520(13) 0.055(3) Uani 0.296(10) 1 d D U P A 2
C17A C 0.4188(13) 0.393(3) 0.838(2) 0.064(6) Uani 0.296(10) 1 d D U P A 2
H17D H 0.446414 0.354676 0.831909 0.096 Uiso 0.296(10) 1 calc GR . P A 2
H17E H 0.426930 0.435452 0.893593 0.096 Uiso 0.296(10) 1 calc GR . P A 2
H17F H 0.409470 0.430992 0.779813 0.096 Uiso 0.296(10) 1 calc GR . P A 2
C18A C 0.3575(9) 0.2693(18) 0.7763(13) 0.045(3) Uani 0.296(10) 1 d D U P A 2
H18A H 0.339066 0.218311 0.792915 0.054 Uiso 0.296(10) 1 calc R . P A 2
C22A C 0.3734(12) 0.310(2) 0.9505(13) 0.075(6) Uani 0.296(10) 1 d D U P A 2
H22D H 0.387457 0.359800 0.994092 0.113 Uiso 0.296(10) 1 calc GR . P A 2
H22E H 0.389332 0.249930 0.970023 0.113 Uiso 0.296(10) 1 calc GR . P A 2
H22F H 0.339547 0.304199 0.952910 0.113 Uiso 0.296(10) 1 calc GR . P A 2

loop_
_atom_site_aniso_label
_atom_site_aniso_U_11
_atom_site_aniso_U_22
_atom_site_aniso_U_33
_atom_site_aniso_U_23
_atom_site_aniso_U_13
_atom_site_aniso_U_12
Ce1 0.00801(14) 0.01297(14) 0.01315(14) 0.00005(12) 0.00491(9) -0.00135(11)
O1 0.021(2) 0.018(2) 0.058(3) -0.003(2) 0.026(2) -0.0003(16)
O2 0.0191(19) 0.024(2) 0.0175(18) 0.0086(16) 0.0097(15) 0.0037(16)
O3 0.047(4) 0.039(4) 0.019(3) -0.008(3) 0.001(3) -0.013(4)
O4 0.0166(18) 0.0133(18) 0.0212(18) 0.0029(15) 0.0078(14) 0.0021(14)
O5 0.0117(18) 0.0185(19) 0.036(2) 0.0102(17) 0.0038(16) 0.0022(15)
O6 0.0132(18) 0.025(2) 0.034(2) 0.0135(18) 0.0162(16) 0.0089(16)
O7 0.0113(18) 0.040(2) 0.023(2) 0.0140(18) 0.0082(15) 0.0032(16)
O8 0.022(2) 0.022(2) 0.040(2) 0.0088(18) 0.0198(18) 0.0042(16)
C1 0.041(4) 0.030(4) 0.100(7) 0.024(4) 0.055(4) 0.014(3)
C2 0.032(4) 0.026(3) 0.084(6) 0.008(4) 0.039(4) 0.008(3)
C3 0.016(3) 0.026(3) 0.023(3) 0.002(2) 0.009(2) 0.006(2)
C4 0.015(2) 0.011(2) 0.019(3) 0.000(2) 0.005(2) 0.0016(19)
C5 0.015(2) 0.017(3) 0.016(2) 0.003(2) 0.006(2) 0.000(2)
O9 0.031(3) 0.036(3) 0.018(3) 0.007(3) 0.004(3) 0.017(3)
C6 0.018(3) 0.014(2) 0.017(2) 0.001(2) 0.009(2) 0.003(2)
C7 0.014(2) 0.018(3) 0.016(2) 0.004(2) 0.0071(19) 0.000(2)
C8 0.013(2) 0.018(3) 0.014(2) 0.003(2) 0.0048(19) -0.0017(19)
C9 0.009(2) 0.017(3) 0.019(3) 0.003(2) 0.0065(19) 0.0010(19)
C10 0.014(2) 0.015(3) 0.021(3) 0.005(2) 0.007(2) 0.0045(19)
C11 0.013(2) 0.017(3) 0.023(3) 0.003(2) 0.010(2) 0.004(2)
C12 0.018(3) 0.028(3) 0.033(3) 0.014(3) 0.018(2) 0.009(2)
C13 0.025(3) 0.034(3) 0.047(4) 0.023(3) 0.026(3) 0.016(3)
C14 0.029(3) 0.041(4) 0.052(4) 0.027(3) 0.029(3) 0.021(3)
C15 0.024(3) 0.025(3) 0.042(4) 0.013(3) 0.020(3) 0.007(2)
N1 0.064(4) 0.052(4) 0.035(4) -0.002(3) 0.009(3) -0.012(4)
C16 0.030(3) 0.025(3) 0.050(4) 0.013(3) 0.026(3) 0.016(3)
N2 0.042(4) 0.041(4) 0.045(4) 0.010(3) 0.009(3) 0.009(3)
C17 0.061(6) 0.061(7) 0.046(7) -0.010(6) -0.008(6) -0.009(5)
C18 0.053(4) 0.047(4) 0.033(3) -0.006(3) 0.009(3) -0.013(4)
C19 0.035(4) 0.041(4) 0.039(4) 0.002(3) 0.009(3) 0.011(3)
N3 0.041(6) 0.030(6) 0.038(6) 0.006(5) 0.006(5) -0.001(5)
C20 0.056(7) 0.045(6) 0.046(6) 0.009(5) 0.006(5) 0.006(5)
O10 0.073(8) 0.046(6) 0.066(7) -0.007(6) 0.029(6) 0.009(6)
C21 0.071(7) 0.052(6) 0.053(6) -0.002(6) -0.011(6) 0.016(6)
C22 0.086(7) 0.073(7) 0.034(5) -0.008(5) 0.007(5) -0.004(6)
C23 0.043(6) 0.026(6) 0.037(6) -0.004(5) -0.003(5) -0.003(5)
C24 0.048(8) 0.051(8) 0.049(8) -0.002(7) 0.016(7) 0.005(7)
C25 0.051(16) 0.014(18) 0.13(2) 0.018(17) 0.002(16) 0.003(15)
O11 0.045(5) 0.041(5) 0.039(5) 0.002(5) 0.011(5) 0.014(4)
N4 0.046(5) 0.043(5) 0.045(5) 0.005(5) 0.014(5) 0.011(5)
C26 0.043(4) 0.044(4) 0.042(4) 0.004(4) 0.011(4) 0.012(4)
C27 0.065(9) 0.057(9) 0.059(9) 0.007(8) 0.013(8) 0.006(8)
C28 0.093(13) 0.083(13) 0.091(13) -0.015(12) -0.009(11) 0.012(11)
O12 0.156(14) 0.148(14) 0.069(9) 0.013(10) -0.020(10) -0.047(12)
O3A 0.047(5) 0.048(6) 0.031(5) -0.002(5) 0.002(5) -0.013(5)
N1A 0.062(5) 0.057(5) 0.043(5) -0.009(5) 0.000(5) -0.003(5)
C17A 0.068(9) 0.066(10) 0.055(11) 0.000(10) 0.003(9) -0.010(8)
C18A 0.051(5) 0.049(5) 0.034(4) -0.003(4) 0.003(4) -0.006(4)
C22A 0.082(10) 0.086(10) 0.053(9) -0.009(9) 0.001(9) -0.003(9)

loop_
_atom_type_symbol
_atom_type_description
_atom_type_scat_dispersion_real
_atom_type_scat_dispersion_imag
_atom_type_scat_source
C C 0.0033 0.0016 'International Tables Vol C Tables 4.2.6.8 and 6.1.1.4'
H H 0.0000 0.0000 'International Tables Vol C Tables 4.2.6.8 and 6.1.1.4'
Ce Ce -0.2486 2.6331 'International Tables Vol C Tables 4.2.6.8 and 6.1.1.4'
N N 0.0061 0.0033 'International Tables Vol C Tables 4.2.6.8 and 6.1.1.4'
O O 0.0106 0.0060 'International Tables Vol C Tables 4.2.6.8 and 6.1.1.4'

loop_
_geom_angle_atom_site_label_1
_geom_angle_atom_site_label_2
_geom_angle_atom_site_label_3
_geom_angle
_geom_angle_site_symmetry_1
_geom_angle_site_symmetry_3
_geom_angle_publ_flag
O1 Ce1 O4 128.38(13) 2_655 4_545 ?
O1 Ce1 O5 81.91(13) 2_655 4_545 ?
O1 Ce1 O7 140.99(14) 2_655 7_556 ?
O1 Ce1 O8 50.65(12) 2_655 2_655 ?
O1 Ce1 C3 25.50(15) 2_655 2_655 ?
O1 Ce1 O9 71.9(2) 2_655 . ?
O2 Ce1 O1 81.23(14) . 2_655 ?
O2 Ce1 O4 70.68(11) . 4_545 ?
O2 Ce1 O5 73.91(13) . 4_545 ?
O2 Ce1 O7 134.73(12) . 7_556 ?
O2 Ce1 O8 70.55(13) . 2_655 ?
O2 Ce1 C3 73.37(14) . 2_655 ?
O2 Ce1 O9 143.21(19) . . ?
O3 Ce1 O1 92.4(3) . 2_655 ?
O3 Ce1 O2 133.4(3) . . ?
O3 Ce1 O4 80.7(4) . 6_566 ?
O3 Ce1 O4 138.1(3) . 4_545 ?
O3 Ce1 O5 151.1(4) . 4_545 ?
O3 Ce1 O7 73.4(3) . 7_556 ?
O3 Ce1 O8 70.1(3) . 2_655 ?
O3 Ce1 C3 81.4(3) . 2_655 ?
O3 Ce1 O9 73.6(4) . . ?
O4 Ce1 O1 135.69(12) 6_566 2_655 ?
O4 Ce1 O2 72.97(12) 6_566 . ?
O4 Ce1 O4 75.69(12) 6_566 4_545 ?
O4 Ce1 O5 122.56(12) 6_566 4_545 ?
O4 Ce1 O7 78.81(12) 6_566 7_556 ?
O4 Ce1 O8 86.50(12) 6_566 2_655 ?
O4 Ce1 C3 139.46(13) 4_545 2_655 ?
O4 Ce1 C3 110.83(14) 6_566 2_655 ?
O4 Ce1 O9 143.45(19) 6_566 . ?
O4 Ce1 O11 148.6(4) 6_566 . ?
O5 Ce1 O4 49.45(11) 4_545 4_545 ?
O5 Ce1 O8 123.48(12) 4_545 2_655 ?
O5 Ce1 C3 102.69(14) 4_545 2_655 ?
O7 Ce1 O4 68.46(12) 7_556 4_545 ?
O7 Ce1 O5 93.37(13) 7_556 4_545 ?
O7 Ce1 O8 142.29(13) 7_556 2_655 ?
O7 Ce1 C3 151.21(14) 7_556 2_655 ?
O7 Ce1 O9 69.26(19) 7_556 . ?
O8 Ce1 O4 140.58(12) 2_655 4_545 ?
O8 Ce1 C3 25.19(14) 2_655 2_655 ?
O9 Ce1 O4 107.1(2) . 4_545 ?
O9 Ce1 O5 77.7(2) . 4_545 ?
O9 Ce1 O8 108.0(2) . 2_655 ?
O9 Ce1 C3 90.8(2) . 2_655 ?
O11 Ce1 O2 134.6(4) . . ?
O3A Ce1 O2 135.5(9) . . ?
O3A Ce1 O11 80.4(11) . . ?
C3 O1 Ce1 97.5(3) . 2_655 ?
C5 O2 Ce1 137.1(3) . . ?
C18 O3 Ce1 139.3(9) . . ?
Ce1 O4 Ce1 104.31(12) 6_565 4 ?
C6 O4 Ce1 156.3(3) . 6_565 ?
C6 O4 Ce1 91.2(3) . 4 ?
C6 O5 Ce1 98.2(3) . 4 ?
C11 O6 C14 115.2(4) . . ?
C5 O7 Ce1 135.5(3) . 7_556 ?
C3 O8 Ce1 89.2(3) . 2_655 ?
C2 C1 H1 119.8 . . ?
C13 C1 H1 119.8 . . ?
C13 C1 C2 120.3(6) . . ?
C1 C2 H2 119.9 . . ?
C12 C2 C1 120.2(6) . . ?
C12 C2 H2 119.9 . . ?
O1 C3 Ce1 57.0(3) . 2_655 ?
O1 C3 C12 117.3(5) . . ?
O8 C3 Ce1 65.6(3) . 2_655 ?
O8 C3 O1 122.4(5) . . ?
O8 C3 C12 120.3(5) . . ?
C12 C3 Ce1 171.7(4) . 2_655 ?
C7 C4 C6 119.1(4) . . ?
C9 C4 C6 120.3(4) . . ?
C9 C4 C7 120.6(5) . . ?
O2 C5 C8 116.4(4) . . ?
O7 C5 O2 125.9(5) . . ?
O7 C5 C8 117.7(5) . . ?
C19 O9 Ce1 127.0(6) . . ?
O4 C6 Ce1 63.7(3) . 4 ?
O4 C6 C4 119.1(4) . . ?
O5 C6 Ce1 57.5(3) . 4 ?
O5 C6 O4 121.2(5) . . ?
O5 C6 C4 119.8(5) . . ?
C4 C6 Ce1 176.9(4) . 4 ?
C4 C7 H7 120.5 . . ?
C11 C7 C4 118.9(5) . . ?
C11 C7 H7 120.5 . . ?
C9 C8 C5 121.1(4) . . ?
C9 C8 C10 120.3(5) . . ?
C10 C8 C5 118.6(4) . . ?
C4 C9 H9 120.1 . . ?
C8 C9 C4 119.7(4) . . ?
C8 C9 H9 120.1 . . ?
C8 C10 H10 120.2 . . ?
C11 C10 C8 119.6(5) . . ?
C11 C10 H10 120.2 . . ?
O6 C11 C7 115.1(4) . . ?
O6 C11 C10 124.1(5) . . ?
C10 C11 C7 120.8(5) . . ?
C2 C12 C3 118.9(5) . . ?
C15 C12 C2 119.3(5) . . ?
C15 C12 C3 121.8(5) . . ?
C1 C13 C14 117.1(5) . . ?
C16 C13 C1 119.3(5) . . ?
C16 C13 C14 123.3(6) . . ?
O6 C14 C13 109.0(5) . . ?
O6 C14 H14A 109.9 . . ?
O6 C14 H14B 109.9 . . ?
C13 C14 H14A 109.9 . . ?
C13 C14 H14B 109.9 . . ?
H14A C14 H14B 108.3 . . ?
C12 C15 H15 119.7 . . ?
C12 C15 C16 120.5(5) . . ?
C16 C15 H15 119.7 . . ?
C17 N1 C22 121.1(9) . . ?
C18 N1 C17 119.5(8) . . ?
C18 N1 C22 118.5(8) . . ?
C13 C16 C15 120.3(6) . . ?
C13 C16 H16 119.9 . . ?
C15 C16 H16 119.9 . . ?
C19 N2 C20 119.6(8) . . ?
C19 N2 C21 121.6(8) . . ?
C21 N2 C20 118.8(8) . . ?
N1 C17 H17A 109.5 . . ?
N1 C17 H17B 109.5 . . ?
N1 C17 H17C 109.5 . . ?
H17A C17 H17B 109.5 . . ?
H17A C17 H17C 109.5 . . ?
H17B C17 H17C 109.5 . . ?
O3 C18 N1 121.0(9) . . ?
O3 C18 H18 119.5 . . ?
N1 C18 H18 119.5 . . ?
O9 C19 N2 126.7(9) . . ?
O9 C19 H19 116.6 . . ?
N2 C19 H19 116.6 . . ?
C23 N3 C24 121.5(12) . . ?
C23 N3 C25 114(3) . . ?
C24 N3 C25 124(3) . . ?
N2 C20 H20A 109.5 . . ?
N2 C20 H20B 109.5 . . ?
N2 C20 H20C 109.5 . . ?
H20A C20 H20B 109.5 . . ?
H20A C20 H20C 109.5 . . ?
H20B C20 H20C 109.5 . . ?
N2 C21 H21A 109.5 . . ?
N2 C21 H21B 109.5 . . ?
N2 C21 H21C 109.5 . . ?
H21A C21 H21B 109.5 . . ?
H21A C21 H21C 109.5 . . ?
H21B C21 H21C 109.5 . . ?
N1 C22 H22A 109.5 . . ?
N1 C22 H22B 109.5 . . ?
N1 C22 H22C 109.5 . . ?
H22A C22 H22B 109.5 . . ?
H22A C22 H22C 109.5 . . ?
H22B C22 H22C 109.5 . . ?
N3 C23 H23 117.6 . . ?
O10 C23 N3 124.9(13) . . ?
O10 C23 H23 117.6 . . ?
N3 C24 H24A 109.5 . . ?
N3 C24 H24B 109.5 . . ?
N3 C24 H24C 109.5 . . ?
H24A C24 H24B 109.5 . . ?
H24A C24 H24C 109.5 . . ?
H24B C24 H24C 109.5 . . ?
N3 C25 H25A 109.5 . . ?
N3 C25 H25B 109.5 . . ?
N3 C25 H25C 109.5 . . ?
H25A C25 H25B 109.5 . . ?
H25A C25 H25C 109.5 . . ?
H25B C25 H25C 109.5 . . ?
C26 O11 Ce1 141.5(10) . . ?
C27 N4 C26 118.7(11) . . ?
C28 N4 C26 120.8(11) . . ?
C28 N4 C27 120.6(12) . . ?
O11 C26 N4 116.6(9) . . ?
O11 C26 H26 121.7 . . ?
N4 C26 H26 121.7 . . ?
N4 C27 H27A 109.5 . . ?
N4 C27 H27B 109.5 . . ?
N4 C27 H27C 109.5 . . ?
H27A C27 H27B 109.5 . . ?
H27A C27 H27C 109.5 . . ?
H27B C27 H27C 109.5 . . ?
N4 C28 H28A 109.5 . . ?
N4 C28 H28B 109.5 . . ?
N4 C28 H28C 109.5 . . ?
H28A C28 H28B 109.5 . . ?
H28A C28 H28C 109.5 . . ?
H28B C28 H28C 109.5 . . ?
H12A O12 H12B 109.5 . . ?
C18A O3A Ce1 134.2(18) . . ?
C17A N1A C22A 118.7(13) . . ?
C18A N1A C17A 120.7(14) . . ?
C18A N1A C22A 117.0(13) . . ?
N1A C17A H17D 109.5 . . ?
N1A C17A H17E 109.5 . . ?
N1A C17A H17F 109.5 . . ?
H17D C17A H17E 109.5 . . ?
H17D C17A H17F 109.5 . . ?
H17E C17A H17F 109.5 . . ?
O3A C18A N1A 123.2(18) . . ?
O3A C18A H18A 118.4 . . ?
N1A C18A H18A 118.4 . . ?
N1A C22A H22D 109.5 . . ?
N1A C22A H22E 109.5 . . ?
N1A C22A H22F 109.5 . . ?
H22D C22A H22E 109.5 . . ?
H22D C22A H22F 109.5 . . ?
H22E C22A H22F 109.5 . . ?

loop_
_geom_bond_atom_site_label_1
_geom_bond_atom_site_label_2
_geom_bond_distance
_geom_bond_site_symmetry_2
_geom_bond_publ_flag
Ce1 O1 2.475(4) 2_655 ?
Ce1 O2 2.463(3) . ?
Ce1 O3 2.461(6) . ?
Ce1 O4 2.705(4) 4_545 ?
Ce1 O4 2.462(4) 6_566 ?
Ce1 O5 2.569(4) 4_545 ?
Ce1 O7 2.488(3) 7_556 ?
Ce1 O8 2.665(4) 2_655 ?
Ce1 C3 2.926(5) 2_655 ?
Ce1 O9 2.537(6) . ?
Ce1 O11 2.462(8) . ?
Ce1 O3A 2.421(10) . ?
O1 C3 1.271(7) . ?
O2 C5 1.268(6) . ?
O3 C18 1.185(8) . ?
O4 C6 1.279(6) . ?
O5 C6 1.258(6) . ?
O6 C11 1.383(6) . ?
O6 C14 1.423(7) . ?
O7 C5 1.249(6) . ?
O8 C3 1.245(7) . ?
C1 H1 0.9500 . ?
C1 C2 1.390(8) . ?
C1 C13 1.387(9) . ?
C2 H2 0.9500 . ?
C2 C12 1.389(9) . ?
C3 C12 1.509(7) . ?
C4 C6 1.494(7) . ?
C4 C7 1.396(7) . ?
C4 C9 1.395(7) . ?
C5 C8 1.516(7) . ?
O9 C19 1.195(8) . ?
C7 H7 0.9500 . ?
C7 C11 1.394(7) . ?
C8 C9 1.382(7) . ?
C8 C10 1.398(7) . ?
C9 H9 0.9500 . ?
C10 H10 0.9500 . ?
C10 C11 1.388(7) . ?
C12 C15 1.372(8) . ?
C13 C14 1.512(7) . ?
C13 C16 1.376(9) . ?
C14 H14A 0.9900 . ?
C14 H14B 0.9900 . ?
C15 H15 0.9500 . ?
C15 C16 1.400(8) . ?
N1 C17 1.451(8) . ?
N1 C18 1.422(8) . ?
N1 C22 1.465(8) . ?
C16 H16 0.9500 . ?
N2 C19 1.419(8) . ?
N2 C20 1.456(8) . ?
N2 C21 1.450(8) . ?
C17 H17A 0.9800 . ?
C17 H17B 0.9800 . ?
C17 H17C 0.9800 . ?
C18 H18 0.9500 . ?
C19 H19 0.9500 . ?
N3 C23 1.399(18) . ?
N3 C24 1.453(19) . ?
N3 C25 1.59(5) . ?
C20 H20A 0.9800 . ?
C20 H20B 0.9800 . ?
C20 H20C 0.9800 . ?
O10 C23 1.225(17) . ?
C21 H21A 0.9800 . ?
C21 H21B 0.9800 . ?
C21 H21C 0.9800 . ?
C22 H22A 0.9800 . ?
C22 H22B 0.9800 . ?
C22 H22C 0.9800 . ?
C23 H23 0.9500 . ?
C24 H24A 0.9800 . ?
C24 H24B 0.9800 . ?
C24 H24C 0.9800 . ?
C25 H25A 0.9800 . ?
C25 H25B 0.9800 . ?
C25 H25C 0.9800 . ?
O11 C26 1.195(5) . ?
N4 C26 1.467(7) . ?
N4 C27 1.465(9) . ?
N4 C28 1.451(9) . ?
C26 H26 0.9500 . ?
C27 H27A 0.9800 . ?
C27 H27B 0.9800 . ?
C27 H27C 0.9800 . ?
C28 H28A 0.9800 . ?
C28 H28B 0.9800 . ?
C28 H28C 0.9800 . ?
O12 H12A 0.8699 . ?
O12 H12B 0.8700 . ?
O3A C18A 1.197(10) . ?
N1A C17A 1.460(10) . ?
N1A C18A 1.453(10) . ?
N1A C22A 1.470(10) . ?
C17A H17D 0.9800 . ?
C17A H17E 0.9800 . ?
C17A H17F 0.9800 . ?
C18A H18A 0.9500 . ?
C22A H22D 0.9800 . ?
C22A H22E 0.9800 . ?
C22A H22F 0.9800 . ?

loop_
_geom_torsion_atom_site_label_1
_geom_torsion_atom_site_label_2
_geom_torsion_atom_site_label_3
_geom_torsion_atom_site_label_4
_geom_torsion
_geom_torsion_site_symmetry_1
_geom_torsion_site_symmetry_2
_geom_torsion_site_symmetry_3
_geom_torsion_site_symmetry_4
_geom_torsion_publ_flag
Ce1 O1 C3 O8 4.8(6) 2_655 . . . ?
Ce1 O1 C3 C12 -173.0(4) 2_655 . . . ?
Ce1 O2 C5 O7 -35.6(9) . . . . ?
Ce1 O2 C5 C8 143.2(4) . . . . ?
Ce1 O3 C18 N1 -165.5(11) . . . . ?
Ce1 O4 C6 Ce1 131.5(8) 6_565 . . 4 ?
Ce1 O4 C6 O5 -0.4(5) 4 . . . ?
Ce1 O4 C6 O5 131.1(7) 6_565 . . . ?
Ce1 O4 C6 C4 178.5(4) 4 . . . ?
Ce1 O4 C6 C4 -50.0(10) 6_565 . . . ?
Ce1 O5 C6 O4 0.4(5) 4 . . . ?
Ce1 O5 C6 C4 -178.5(4) 4 . . . ?
Ce1 O7 C5 O2 12.8(9) 7_556 . . . ?
Ce1 O7 C5 C8 -166.0(4) 7_556 . . . ?
Ce1 O8 C3 O1 -4.4(6) 2_655 . . . ?
Ce1 O8 C3 C12 173.3(5) 2_655 . . . ?
Ce1 O9 C19 N2 165.1(5) . . . . ?
Ce1 O11 C26 N4 144.9(16) . . . . ?
Ce1 O3A C18A N1A -164(3) . . . . ?
O1 C3 C12 C2 0.4(9) . . . . ?
O1 C3 C12 C15 178.4(6) . . . . ?
O2 C5 C8 C9 -175.7(5) . . . . ?
O2 C5 C8 C10 5.2(7) . . . . ?
O7 C5 C8 C9 3.2(8) . . . . ?
O7 C5 C8 C10 -175.9(5) . . . . ?
O8 C3 C12 C2 -177.5(6) . . . . ?
O8 C3 C12 C15 0.6(9) . . . . ?
C1 C2 C12 C3 175.6(7) . . . . ?
C1 C2 C12 C15 -2.5(12) . . . . ?
C1 C13 C14 O6 -153.6(7) . . . . ?
C1 C13 C16 C15 1.5(11) . . . . ?
C2 C1 C13 C14 -177.2(8) . . . . ?
C2 C1 C13 C16 -2.1(13) . . . . ?
C2 C12 C15 C16 1.9(10) . . . . ?
C3 C12 C15 C16 -176.2(6) . . . . ?
C4 C7 C11 O6 177.4(5) . . . . ?
C4 C7 C11 C10 -3.0(8) . . . . ?
C5 C8 C9 C4 176.9(5) . . . . ?
C5 C8 C10 C11 -179.4(5) . . . . ?
C6 C4 C7 C11 -177.5(5) . . . . ?
C6 C4 C9 C8 -179.0(5) . . . . ?
C7 C4 C6 O4 -24.6(7) . . . . ?
C7 C4 C6 O5 154.3(5) . . . . ?
C7 C4 C9 C8 3.1(8) . . . . ?
C8 C10 C11 O6 -178.4(5) . . . . ?
C8 C10 C11 C7 2.1(8) . . . . ?
C9 C4 C6 O4 157.5(5) . . . . ?
C9 C4 C6 O5 -23.6(7) . . . . ?
C9 C4 C7 C11 0.4(8) . . . . ?
C9 C8 C10 C11 1.5(8) . . . . ?
C10 C8 C9 C4 -4.1(8) . . . . ?
C11 O6 C14 C13 165.3(6) . . . . ?
C12 C15 C16 C13 -1.4(11) . . . . ?
C13 C1 C2 C12 2.6(14) . . . . ?
C14 O6 C11 C7 -164.1(5) . . . . ?
C14 O6 C11 C10 16.4(8) . . . . ?
C14 C13 C16 C15 176.2(7) . . . . ?
C16 C13 C14 O6 31.6(10) . . . . ?
C17 N1 C18 O3 7(2) . . . . ?
C20 N2 C19 O9 179.5(3) . . . . ?
C21 N2 C19 O9 0.0(4) . . . . ?
C22 N1 C18 O3 176.1(14) . . . . ?
C24 N3 C23 O10 179.5(14) . . . . ?
C25 N3 C23 O10 -4(3) . . . . ?
C27 N4 C26 O11 179.8(3) . . . . ?
C28 N4 C26 O11 -0.1(3) . . . . ?
C17A N1A C18A O3A -19(5) . . . . ?
C22A N1A C18A O3A -177(4) . . . . ?
